data_4339047
loop_
_publ_author_name
'Wu, Yuandong'
'Bensch, Wolfgang'

_publ_section_title
;
 Rb(3)Ti(3)(P(4)S(13))(PS(4))(3) and Cs(2)Ti(2)(P(2)S(8))(PS(4))(2): two
 polar titanium thiophosphates with complex one-dimensional tunnels.
;
_journal_issue 15
_journal_name_full 'Inorganic chemistry'
_journal_page_first 6170
_journal_page_last 6177
_journal_paper_doi 10.1021/ic700478r
_journal_volume 46
_journal_year 2007
_chemical_formula_moiety 'P7 S25 Ti3, 2.718(Rb), 0.281(Rb)'
_chemical_formula_sum 'P7 Rb3 S25 Ti3'
_chemical_formula_weight 1418.40
_space_group_IT_number 173
_symmetry_cell_setting hexagonal
_symmetry_space_group_name_Hall 'P 6c'
_symmetry_space_group_name_H-M 'P 63'
_atom_sites_solution_hydrogens none
_atom_sites_solution_primary direct
_atom_sites_solution_secondary difmap
_audit_creation_date 2006-11-20T08:54:18_00:00
_audit_creation_method SHELXL-97
_cell_angle_alpha 90.00
_cell_angle_beta 90.00
_cell_angle_gamma 120.00
_cell_formula_units_Z 2
_cell_length_a 18.2475(9)
_cell_length_b 18.2475(9)
_cell_length_c 6.8687(3)
_cell_measurement_reflns_used 8000
_cell_measurement_temperature 180(2)
_cell_measurement_theta_max 28
_cell_measurement_theta_min 2.2
_cell_volume 1980.67(16)
_computing_structure_refinement 'SHELXL-97 (Sheldrick, 1997)'
_computing_structure_solution 'SHELXS-97 (Sheldrick, 1990)'
_diffrn_ambient_temperature 180(2)
_diffrn_detector_area_resol_mean 0
_diffrn_measured_fraction_theta_full 0.991
_diffrn_measured_fraction_theta_max 0.991
_diffrn_measurement_device_type 'Stoe Imaging Diffraction System'
_diffrn_measurement_method '\f scans'
_diffrn_radiation_monochromator graphite
_diffrn_radiation_source 'fine-focus sealed tube'
_diffrn_radiation_type MoK\a
_diffrn_radiation_wavelength 0.71073
_diffrn_reflns_av_R_equivalents 0.0522
_diffrn_reflns_av_sigmaI/netI 0.0407
_diffrn_reflns_limit_h_max 24
_diffrn_reflns_limit_h_min -21
_diffrn_reflns_limit_k_max 24
_diffrn_reflns_limit_k_min -24
_diffrn_reflns_limit_l_max 8
_diffrn_reflns_limit_l_min -8
_diffrn_reflns_number 10951
_diffrn_reflns_theta_full 28.02
_diffrn_reflns_theta_max 28.02
_diffrn_reflns_theta_min 2.23
_diffrn_standards_decay_% none
_diffrn_standards_interval_count 0
_diffrn_standards_interval_time 0
_diffrn_standards_number 0
_exptl_absorpt_coefficient_mu 5.862
_exptl_absorpt_correction_T_max 0.4548
_exptl_absorpt_correction_T_min 0.3951
_exptl_absorpt_correction_type numerical
_exptl_absorpt_process_details X-Shape
_exptl_crystal_colour black
_exptl_crystal_density_diffrn 2.378
_exptl_crystal_density_method 'not measured'
_exptl_crystal_description polyhedron
_exptl_crystal_F_000 1364
_exptl_crystal_size_max 0.13
_exptl_crystal_size_mid 0.09
_exptl_crystal_size_min 0.08
_refine_diff_density_max 0.571
_refine_diff_density_min -0.533
_refine_diff_density_rms 0.129
_refine_ls_abs_structure_details 'Flack H D (1983), Acta Cryst. A39, 876-881'
_refine_ls_abs_structure_Flack -0.015(9)
_refine_ls_extinction_coef 0.0037(5)
_refine_ls_extinction_expression Fc^*^=kFc[1+0.001xFc^2^\l^3^/sin(2\q)]^-1/4^
_refine_ls_extinction_method SHELXL
_refine_ls_goodness_of_fit_ref 1.022
_refine_ls_hydrogen_treatment none
_refine_ls_matrix_type full
_refine_ls_number_parameters 120
_refine_ls_number_reflns 3164
_refine_ls_number_restraints 1
_refine_ls_restrained_S_all 1.022
_refine_ls_R_factor_all 0.0390
_refine_ls_R_factor_gt 0.0318
_refine_ls_shift/su_max 0.001
_refine_ls_shift/su_mean 0.000
_refine_ls_structure_factor_coef Fsqd
_refine_ls_weighting_details 'calc w=1/[\s^2^(Fo^2^)+(0.0449P)^2^+0.5564P] where P=(Fo^2^+2Fc^2^)/3'
_refine_ls_weighting_scheme calc
_refine_ls_wR_factor_gt 0.0723
_refine_ls_wR_factor_ref 0.0754
_reflns_number_gt 2856
_reflns_number_total 3164
_reflns_threshold_expression >2sigma(I)
_cod_data_source_file wu417.cif
_cod_data_source_block wu417
_cod_database_code 4339047

loop_
_symmetry_equiv_pos_as_xyz
'x, y, z'
'-y, x-y, z'
'-x+y, -x, z'
'-x, -y, z+1/2'
'y, -x+y, z+1/2'
'x-y, x, z+1/2'

loop_
_atom_site_label
_atom_site_type_symbol
_atom_site_fract_x
_atom_site_fract_y
_atom_site_fract_z
_atom_site_U_iso_or_equiv
_atom_site_adp_type
_atom_site_occupancy
_atom_site_symmetry_multiplicity
_atom_site_calc_flag
_atom_site_refinement_flags
Rb1 Rb 0.12114(4) 0.60327(4) 0.35973(10) 0.03258(17) Uani 0.9064(14) 1 d P
Rb2 Rb 0.0000 0.0000 0.2314(9) 0.0491(14) Uani 0.281(4) 3 d SP
Ti1 Ti -0.08247(5) 0.69116(4) 0.26376(12) 0.01244(16) Uani 1 1 d .
P1 P 0.3333 0.6667 0.8572(3) 0.0131(3) Uani 1 3 d S
P2 P 0.06296(6) 0.80552(7) -0.01270(17) 0.0129(2) Uani 1 1 d .
P3 P 0.13274(6) 0.49434(6) 0.8575(2) 0.0142(2) Uani 1 1 d .
S1 S 0.06956(6) 0.75342(6) 0.24499(17) 0.0151(2) Uani 1 1 d .
S2 S 0.13916(8) 0.44537(7) 0.59616(18) 0.0177(2) Uani 1 1 d .
S3 S -0.06554(6) 0.80215(7) 0.48199(18) 0.0162(2) Uani 1 1 d .
S4 S -0.07501(7) 0.60781(7) 0.53777(17) 0.0170(2) Uani 1 1 d .
S5 S -0.06282(7) 0.76140(8) -0.04227(19) 0.0193(2) Uani 1 1 d .
S6 S 0.25549(6) 0.55129(7) -0.00054(18) 0.0162(2) Uani 1 1 d .
S7 S -0.22848(6) 0.65635(7) 0.27064(19) 0.0167(2) Uani 1 1 d .
S8 S 0.08777(7) 0.57154(7) 0.8509(2) 0.0234(3) Uani 1 1 d .
S9 S 0.3333 0.6667 0.5755(3) 0.0201(4) Uani 1 3 d S

loop_
_atom_site_aniso_label
_atom_site_aniso_U_11
_atom_site_aniso_U_22
_atom_site_aniso_U_33
_atom_site_aniso_U_23
_atom_site_aniso_U_13
_atom_site_aniso_U_12
Rb1 0.0352(3) 0.0383(3) 0.0332(3) 0.0119(3) 0.0042(3) 0.0251(3)
Rb2 0.0383(15) 0.0383(15) 0.071(3) 0.000 0.000 0.0191(8)
Ti1 0.0105(3) 0.0110(3) 0.0149(4) 0.0005(3) 0.0016(3) 0.0047(3)
P1 0.0104(5) 0.0104(5) 0.0186(9) 0.000 0.000 0.0052(2)
P2 0.0106(5) 0.0129(5) 0.0145(5) 0.0023(4) 0.0015(4) 0.0054(4)
P3 0.0110(5) 0.0108(5) 0.0199(6) -0.0005(5) -0.0012(5) 0.0048(4)
S1 0.0122(5) 0.0152(5) 0.0164(5) 0.0042(4) 0.0003(4) 0.0058(4)
S2 0.0226(6) 0.0138(5) 0.0159(5) 0.0016(4) -0.0005(4) 0.0086(4)
S3 0.0131(5) 0.0141(5) 0.0184(6) -0.0025(4) 0.0017(4) 0.0045(4)
S4 0.0168(5) 0.0131(5) 0.0171(6) -0.0002(4) -0.0040(4) 0.0044(4)
S5 0.0119(5) 0.0266(6) 0.0185(5) 0.0074(5) 0.0001(4) 0.0088(4)
S6 0.0126(5) 0.0122(4) 0.0222(6) 0.0028(4) -0.0030(4) 0.0051(4)
S7 0.0115(5) 0.0185(5) 0.0185(5) -0.0046(5) -0.0005(4) 0.0062(4)
S8 0.0221(6) 0.0207(5) 0.0337(7) -0.0027(6) -0.0045(6) 0.0154(5)
S9 0.0211(6) 0.0211(6) 0.0183(10) 0.000 0.000 0.0105(3)

loop_
_atom_type_symbol
_atom_type_description
_atom_type_scat_dispersion_real
_atom_type_scat_dispersion_imag
_atom_type_scat_source
P P 0.1023 0.0942 'International Tables Vol C Tables 4.2.6.8 and 6.1.1.4'
S S 0.1246 0.1234 'International Tables Vol C Tables 4.2.6.8 and 6.1.1.4'
Ti Ti 0.2776 0.4457 'International Tables Vol C Tables 4.2.6.8 and 6.1.1.4'
Rb Rb -0.9393 2.9676 'International Tables Vol C Tables 4.2.6.8 and 6.1.1.4'

loop_
_geom_angle_atom_site_label_1
_geom_angle_atom_site_label_2
_geom_angle_atom_site_label_3
_geom_angle
_geom_angle_site_symmetry_1
_geom_angle_site_symmetry_3
S1 Rb1 S8 105.46(3) . .
S1 Rb1 S2 163.22(4) . .
S8 Rb1 S2 58.69(3) . .
S1 Rb1 S8 96.58(3) . 4_564
S8 Rb1 S8 81.05(3) . 4_564
S2 Rb1 S8 76.47(3) . 4_564
S1 Rb1 S8 79.00(3) . 1_554
S8 Rb1 S8 160.35(4) . 1_554
S2 Rb1 S8 113.98(3) . 1_554
S8 Rb1 S8 79.42(3) 4_564 1_554
S1 Rb1 S9 120.11(2) . .
S8 Rb1 S9 74.44(4) . .
S2 Rb1 S9 63.78(2) . .
S8 Rb1 S9 139.93(3) 4_564 .
S8 Rb1 S9 120.45(4) 1_554 .
S1 Rb1 S4 54.41(3) . .
S8 Rb1 S4 66.38(3) . .
S2 Rb1 S4 110.33(3) . .
S8 Rb1 S4 55.06(3) 4_564 .
S8 Rb1 S4 103.46(3) 1_554 .
S9 Rb1 S4 134.50(4) . .
S1 Rb1 S6 77.36(3) . 3_565
S8 Rb1 S6 140.06(3) . 3_565
S2 Rb1 S6 117.97(3) . 3_565
S8 Rb1 S6 138.81(4) 4_564 3_565
S8 Rb1 S6 59.39(3) 1_554 3_565
S9 Rb1 S6 70.40(3) . 3_565
S4 Rb1 S6 131.64(3) . 3_565
S1 Rb1 S6 120.44(3) . .
S8 Rb1 S6 131.36(3) . .
S2 Rb1 S6 76.33(3) . .
S8 Rb1 S6 107.04(3) 4_564 .
S8 Rb1 S6 54.21(3) 1_554 .
S9 Rb1 S6 69.49(3) . .
S4 Rb1 S6 155.94(3) . .
S6 Rb1 S6 49.08(3) 3_565 .
S1 Rb1 P3 134.42(3) . .
S8 Rb1 P3 29.10(3) . .
S2 Rb1 P3 30.46(3) . .
S8 Rb1 P3 82.42(3) 4_564 .
S8 Rb1 P3 143.74(3) 1_554 .
S9 Rb1 P3 60.92(3) . .
S4 Rb1 P3 91.14(3) . .
S6 Rb1 P3 130.59(3) 3_565 .
S6 Rb1 P3 102.94(3) . .
S1 Rb1 P3 107.57(3) . 1_554
S8 Rb1 P3 143.76(3) . 1_554
S2 Rb1 P3 86.61(3) . 1_554
S8 Rb1 P3 80.78(3) 4_564 1_554
S8 Rb1 P3 28.92(2) 1_554 1_554
S9 Rb1 P3 100.91(3) . 1_554
S4 Rb1 P3 124.33(3) . 1_554
S6 Rb1 P3 63.21(2) 3_565 1_554
S6 Rb1 P3 31.64(2) . 1_554
P3 Rb1 P3 117.08(3) . 1_554
S1 Rb1 P3 68.72(2) . 4_564
S8 Rb1 P3 82.05(3) . 4_564
S2 Rb1 P3 101.51(3) . 4_564
S8 Rb1 P3 28.86(2) 4_564 4_564
S8 Rb1 P3 81.90(3) 1_554 4_564
S9 Rb1 P3 156.32(4) . 4_564
S4 Rb1 P3 29.84(2) . 4_564
S6 Rb1 P3 132.61(3) 3_565 4_564
S6 Rb1 P3 127.45(3) . 4_564
P3 Rb1 P3 96.74(3) . 4_564
P3 Rb1 P3 96.33(3) 1_554 4_564
Rb2 Rb2 Rb2 180.0 4_554 4
Rb2 Rb2 S3 61.73(8) 4_554 5_444
Rb2 Rb2 S3 118.28(9) 4 5_444
Rb2 Rb2 S3 61.73(8) 4_554 4_564
Rb2 Rb2 S3 118.27(8) 4 4_564
S3 Rb2 S3 99.41(11) 5_444 4_564
Rb2 Rb2 S3 61.72(8) 4_554 6_654
Rb2 Rb2 S3 118.27(8) 4 6_654
S3 Rb2 S3 99.41(11) 5_444 6_654
S3 Rb2 S3 99.40(11) 4_564 6_654
Rb2 Rb2 S3 118.38(8) 4_554 3_455
Rb2 Rb2 S3 61.62(8) 4 3_455
S3 Rb2 S3 80.664(11) 5_444 3_455
S3 Rb2 S3 80.663(11) 4_564 3_455
S3 Rb2 S3 179.89(17) 6_654 3_455
Rb2 Rb2 S3 118.38(8) 4_554 1_545
Rb2 Rb2 S3 61.62(8) 4 1_545
S3 Rb2 S3 80.663(11) 5_444 1_545
S3 Rb2 S3 179.89(17) 4_564 1_545
S3 Rb2 S3 80.662(11) 6_654 1_545
S3 Rb2 S3 99.27(11) 3_455 1_545
Rb2 Rb2 S3 118.38(8) 4_554 2_665
Rb2 Rb2 S3 61.62(8) 4 2_665
S3 Rb2 S3 179.89(17) 5_444 2_665
S3 Rb2 S3 80.662(11) 4_564 2_665
S3 Rb2 S3 80.661(11) 6_654 2_665
S3 Rb2 S3 99.27(11) 3_455 2_665
S3 Rb2 S3 99.27(11) 1_545 2_665
S5 Ti1 S7 90.47(5) . .
S5 Ti1 S3 100.03(5) . .
S7 Ti1 S3 82.52(4) . .
S5 Ti1 S1 82.65(4) . .
S7 Ti1 S1 168.99(5) . .
S3 Ti1 S1 90.20(4) . .
S5 Ti1 S2 90.34(5) . 4_564
S7 Ti1 S2 83.82(5) . 4_564
S3 Ti1 S2 162.88(5) . 4_564
S1 Ti1 S2 104.72(5) . 4_564
S5 Ti1 S4 163.89(5) . .
S7 Ti1 S4 102.53(5) . .
S3 Ti1 S4 91.16(5) . .
S1 Ti1 S4 85.78(4) . .
S2 Ti1 S4 81.79(4) 4_564 .
S9 P1 S6 117.71(6) . 3_566
S9 P1 S6 117.71(6) . 1_556
S6 P1 S6 100.12(8) 3_566 1_556
S9 P1 S6 117.71(6) . 2_666
S6 P1 S6 100.12(8) 3_566 2_666
S6 P1 S6 100.11(8) 1_556 2_666
S7 P2 S5 114.68(8) 6_664 .
S7 P2 S3 102.99(6) 6_664 6_664
S5 P2 S3 112.49(7) . 6_664
S7 P2 S1 110.39(7) 6_664 .
S5 P2 S1 102.75(7) . .
S3 P2 S1 113.93(7) 6_664 .
S8 P3 S2 115.67(8) . .
S8 P3 S4 117.55(8) . 4_565
S2 P3 S4 104.55(6) . 4_565
S8 P3 S6 111.72(7) . 1_556
S2 P3 S6 109.50(7) . 1_556
S4 P3 S6 95.89(7) 4_565 1_556
S8 P3 Rb1 58.51(6) . .
S2 P3 Rb1 59.65(5) . .
S4 P3 Rb1 147.08(6) 4_565 .
S6 P3 Rb1 116.26(5) 1_556 .
S8 P3 Rb1 61.37(6) . 1_556
S2 P3 Rb1 176.68(6) . 1_556
S4 P3 Rb1 78.52(5) 4_565 1_556
S6 P3 Rb1 71.13(5) 1_556 1_556
Rb1 P3 Rb1 117.08(3) . 1_556
S8 P3 Rb1 61.08(5) . 4_565
S2 P3 Rb1 96.58(5) . 4_565
S4 P3 Rb1 68.95(4) 4_565 4_565
S6 P3 Rb1 152.66(7) 1_556 4_565
Rb1 P3 Rb1 83.62(3) . 4_565
Rb1 P3 Rb1 83.30(2) 1_556 4_565
P2 S1 Ti1 86.80(5) . .
P2 S1 Rb1 132.84(6) . .
Ti1 S1 Rb1 108.86(4) . .
P3 S2 Ti1 86.81(6) . 4_565
P3 S2 Rb1 89.89(5) . .
Ti1 S2 Rb1 153.79(5) 4_565 .
P2 S3 Ti1 86.23(5) 5_455 .
P2 S3 Rb2 103.96(5) 5_455 4_565
Ti1 S3 Rb2 166.42(8) . 4_565
P2 S3 Rb2 104.95(5) 5_455 1_565
Ti1 S3 Rb2 112.43(9) . 1_565
Rb2 S3 Rb2 56.657(16) 4_565 1_565
P3 S4 Ti1 86.44(6) 4_564 .
P3 S4 Rb1 81.21(5) 4_564 .
Ti1 S4 Rb1 96.33(4) . .
P2 S5 Ti1 87.79(6) . .
P1 S6 P3 106.83(7) 1_554 1_554
P1 S6 Rb1 106.73(5) 1_554 2_665
P3 S6 Rb1 145.85(5) 1_554 2_665
P1 S6 Rb1 104.03(5) 1_554 .
P3 S6 Rb1 77.23(5) 1_554 .
Rb1 S6 Rb1 100.51(3) 2_665 .
P2 S7 Ti1 86.60(5) 5_455 .
P3 S8 Rb1 92.39(7) . .
P3 S8 Rb1 90.07(5) . 4_565
Rb1 S8 Rb1 100.92(4) . 4_565
P3 S8 Rb1 89.70(6) . 1_556
Rb1 S8 Rb1 160.35(4) . 1_556
Rb1 S8 Rb1 98.61(4) 4_565 1_556
P1 S9 Rb1 113.29(3) . .
P1 S9 Rb1 113.29(3) . 3_565
Rb1 S9 Rb1 105.40(4) . 3_565
P1 S9 Rb1 113.29(3) . 2_665
Rb1 S9 Rb1 105.40(4) . 2_665
Rb1 S9 Rb1 105.40(4) 3_565 2_665

loop_
_geom_bond_atom_site_label_1
_geom_bond_atom_site_label_2
_geom_bond_distance
_geom_bond_site_symmetry_2
Rb1 S1 3.4050(12) .
Rb1 S8 3.4255(17) .
Rb1 S2 3.4633(13) .
Rb1 S8 3.5427(13) 4_564
Rb1 S8 3.5453(17) 1_554
Rb1 S9 3.7479(11) .
Rb1 S4 3.8225(13) .
Rb1 S6 3.8353(12) 3_565
Rb1 S6 3.9189(13) .
Rb1 P3 4.0134(14) .
Rb1 P3 4.0391(15) 1_554
Rb1 P3 4.0475(12) 4_564
Rb2 Rb2 3.43434(15) 4_554
Rb2 Rb2 3.43436(15) 4
Rb2 S3 3.617(3) 5_444
Rb2 S3 3.617(3) 4_564
Rb2 S3 3.617(3) 6_654
Rb2 S3 3.621(3) 3_455
Rb2 S3 3.621(3) 1_545
Rb2 S3 3.621(3) 2_665
Ti1 S5 2.3938(15) .
Ti1 S7 2.4108(13) .
Ti1 S3 2.4121(14) .
Ti1 S1 2.4189(13) .
Ti1 S2 2.4546(13) 4_564
Ti1 S4 2.4659(14) .
P1 S9 1.935(3) .
P1 S6 2.1008(15) 3_566
P1 S6 2.1009(15) 1_556
P1 S6 2.1010(15) 2_666
P2 S7 2.0244(17) 6_664
P2 S5 2.0272(15) .
P2 S3 2.0399(15) 6_664
P2 S1 2.0409(16) .
P3 S8 1.9533(15) .
P3 S2 2.0347(18) .
P3 S4 2.0379(16) 4_565
P3 S6 2.1726(15) 1_556
P3 Rb1 4.0391(15) 1_556
P3 Rb1 4.0475(12) 4_565
S2 Ti1 2.4546(13) 4_565
S3 P2 2.0399(14) 5_455
S3 Rb2 3.617(3) 4_565
S3 Rb2 3.621(3) 1_565
S4 P3 2.0379(16) 4_564
S6 P1 2.1009(15) 1_554
S6 P3 2.1725(15) 1_554
S6 Rb1 3.8354(12) 2_665
S7 P2 2.0245(17) 5_455
S8 Rb1 3.5427(13) 4_565
S8 Rb1 3.5454(17) 1_556
S9 Rb1 3.7479(11) 3_565
S9 Rb1 3.7479(11) 2_665
